data_4116337
loop_
_publ_author_name
'Srinivasan S. Kuduva'
'Donald C. Craig'
'Ashwini Nangia'
'Gautam R. Desiraju'

_publ_contact_author_address
;
      Professor Gautam R. Desiraju
      School of Chemistry
      University of Hyderabad
      Hyderabad  500 046
      India
;
_publ_contact_author_email grdch@uohyd.ernet.in
_publ_contact_author_fax '91 40 3010567'
_publ_contact_author_phone '91 40 3010567'
_publ_section_title
;
 Cubanecarboxylic Acids. Crystal Engineering Considerations and the Role
 of C-H...O Hydrogen Bonds in Determining O-H...O Networks
;
_journal_name_full 'Journal of the American Chemical Society'
_journal_page_first 1936
_journal_page_last 1944
_journal_paper_doi 10.1021/ja981967u
_journal_volume 121
_journal_year 1999
_chemical_formula_sum 'C10 H9 N O3'
_chemical_formula_weight 191.2
_space_group_IT_number 29
_symmetry_cell_setting orthorhombic
_symmetry_space_group_name_Hall 'P 2c -2ac'
_symmetry_space_group_name_H-M 'P c a 21'
_atom_type_scat_source 'International Tables for X-ray Crystallography, Vol. IV'
_cell_angle_alpha 90.0000
_cell_angle_beta 90.0000
_cell_angle_gamma 90.0000
_cell_formula_units_Z 4
_cell_length_a 9.944(1)
_cell_length_b 7.127(1)
_cell_length_c 12.723(2)
_cell_measurement_reflns_used 10
_cell_measurement_temperature 294
_cell_measurement_theta_max 34
_cell_measurement_theta_min 30
_cell_volume 901.7(2)
_diffrn_measurement_device_type 'Nonius CAD-4'
_diffrn_measurement_method \w--2\q
_diffrn_radiation_type 'Cu K\a'
_diffrn_radiation_wavelength 1.54184
_diffrn_reflns_limit_h_max 12
_diffrn_reflns_limit_h_min 0
_diffrn_reflns_limit_k_max 8
_diffrn_reflns_limit_k_min 0
_diffrn_reflns_limit_l_max 15
_diffrn_reflns_limit_l_min 0
_diffrn_reflns_number 898
_diffrn_reflns_theta_max 70
_diffrn_standards_decay_% 0
_diffrn_standards_interval_time 30min
_diffrn_standards_number 1
_exptl_absorpt_coefficient_mu 0.839
_exptl_absorpt_correction_T_max 0.87
_exptl_absorpt_correction_T_min 0.83
_exptl_absorpt_correction_type analytical
_exptl_absorpt_process_details '(DeMeulenaer & Tompa, 1965)'
_exptl_crystal_colour colourless
_exptl_crystal_density_diffrn 1.41
_exptl_crystal_description prism
_exptl_crystal_F_000 400.0
_exptl_crystal_size_max 0.26
_exptl_crystal_size_mid 0.18
_exptl_crystal_size_min 0.18
_refine_diff_density_max 0.17
_refine_diff_density_min -0.37
_refine_ls_extinction_method none
_refine_ls_goodness_of_fit_ref 2.75
_refine_ls_hydrogen_treatment noref
_refine_ls_number_parameters 127
_refine_ls_number_reflns 870
_refine_ls_R_factor_gt 0.039
_refine_ls_shift/su_max 0.02
_refine_ls_structure_factor_coef F
_refine_ls_weighting_details 'w = 1/[\s^2^(F) + 0.0016F^2^]'
_refine_ls_weighting_scheme calc
_refine_ls_wR_factor_ref 0.064
_reflns_number_gt 870
_reflns_number_total 898
_reflns_threshold_expression I>3\s(I)
_cod_data_source_file ja981967u_7.cif
_cod_data_source_block compound16
_cod_original_cell_volume 901.6(2)
_cod_original_formula_sum 'C10 H9 N1 O3'
_cod_database_code 4116337

loop_
_symmetry_equiv_pos_site_id
_symmetry_equiv_pos_as_xyz
1 x,y,z
2 -x,-y,1/2+z
3 1/2-x,y,1/2+z
4 1/2+x,-y,z

loop_
_atom_site_label
_atom_site_fract_x
_atom_site_fract_y
_atom_site_fract_z
_atom_site_U_iso_or_equiv
_atom_site_adp_type
_atom_site_type_symbol
O1 0.8812(3) -0.1140(6) 0.3554 0.111(2) Uani O
O2 0.6665(2) -0.1539(5) 0.3684(4) 0.082(1) Uani O
O3 0.8241(2) 0.5883(3) 0.7236(4) 0.049(1) Uani O
N 0.5997(2) 0.5534(4) 0.7313(4) 0.052(1) Uani n
C1 0.7615(3) 0.0772(4) 0.4741(4) 0.041(1) Uani C
C2 0.8762(3) 0.2018(4) 0.5193(5) 0.047(1) Uani C
C3 0.7857(3) 0.3774(4) 0.5072(4) 0.047(1) Uani C
C4 0.7286(3) 0.3488(4) 0.6203(4) 0.037(1) Uani C
C5 0.8199(4) 0.1721(5) 0.6319(4) 0.047(1) Uani C
C6 0.7048(4) 0.0474(4) 0.5877(5) 0.051(1) Uani C
C7 0.6133(3) 0.2225(5) 0.5756(5) 0.052(1) Uani C
C8 0.6697(3) 0.2539(5) 0.4626(5) 0.051(1) Uani C
C9 0.7774(3) -0.0727(4) 0.3945(5) 0.044(1) Uani C
C10 0.7197(2) 0.5054(4) 0.6965(4) 0.038(1) Uani C
HO2 0.6697 -0.2613 0.3179 0.082 Uani H
H1N 0.5904 0.6699 0.7745 0.052 Uani H
H2N 0.5139 0.4991 0.7040 0.052 Uani H
HC2 0.9731 0.1940 0.4989 0.047 Uani H
HC3 0.8154 0.5003 0.4771 0.047 Uani H
HC5 0.8755 0.1416 0.6951 0.047 Uani H
HC6 0.6759 -0.0758 0.6178 0.051 Uani H
HC7 0.5164 0.2298 0.5962 0.052 Uani H
HC8 0.6143 0.2850 0.3993 0.051 Uani H

loop_
_atom_site_aniso_label
_atom_site_aniso_U_11
_atom_site_aniso_U_22
_atom_site_aniso_U_33
_atom_site_aniso_U_12
_atom_site_aniso_U_13
_atom_site_aniso_U_23
_atom_site_aniso_type_symbol
O1 0.049(1) 0.123(3) 0.162(4) -0.005(2) 0.007(2) -0.110(3) O
O2 0.046(1) 0.096(2) 0.103(2) -0.013(1) 0.014(1) -0.071(2) O
O3 0.033(1) 0.054(1) 0.061(1) -0.002(1) 0.003(1) -0.028(1) O
N 0.032(1) 0.060(1) 0.064(2) -0.003(1) 0.006(1) -0.030(1) n
C1 0.044(1) 0.038(1) 0.041(1) 0.001(1) -0.001(1) -0.011(1) C
C2 0.037(2) 0.049(2) 0.055(2) -0.002(1) 0.003(1) -0.020(2) C
C3 0.062(2) 0.037(1) 0.041(2) -0.002(1) 0.004(1) -0.009(1) C
C4 0.034(2) 0.040(1) 0.038(1) -0.001(1) 0.000(1) -0.013(1) C
C5 0.055(2) 0.038(1) 0.047(2) 0.006(1) -0.009(1) -0.013(1) C
C6 0.069(2) 0.041(1) 0.043(2) -0.014(1) 0.005(1) -0.010(1) C
C7 0.038(2) 0.059(2) 0.060(2) -0.006(1) 0.004(1) -0.032(2) C
C8 0.055(2) 0.051(2) 0.046(2) 0.014(2) -0.015(1) -0.018(1) C
C9 0.044(2) 0.040(1) 0.046(2) 0.005(1) -0.002(1) -0.014(1) C
C10 0.036(1) 0.038(1) 0.039(1) -0.001(1) 0.002(1) -0.012(1) C

loop_
_geom_angle_atom_site_label_1
_geom_angle_atom_site_label_2
_geom_angle_atom_site_label_3
_geom_angle
_geom_angle_site_symmetry_1
_geom_angle_site_symmetry_2
_geom_angle_site_symmetry_3
_geom_angle_publ_flag
C2 C1 C6 90.0(2) 1_555 1_555 1_555 no
C2 C1 C8 90.2(2) 1_555 1_555 1_555 no
C2 C1 C9 125.9(3) 1_555 1_555 1_555 no
C6 C1 C8 89.2(2) 1_555 1_555 1_555 no
C6 C1 C9 124.9(3) 1_555 1_555 1_555 no
C8 C1 C9 125.4(3) 1_555 1_555 1_555 no
C1 C2 C3 89.9(2) 1_555 1_555 1_555 no
C1 C2 C5 89.9(2) 1_555 1_555 1_555 no
C3 C2 C5 89.6(2) 1_555 1_555 1_555 no
C2 C3 C4 90.8(3) 1_555 1_555 1_555 no
C2 C3 C8 90.6(2) 1_555 1_555 1_555 no
C4 C3 C8 89.6(2) 1_555 1_555 1_555 no
C3 C4 C5 88.9(2) 1_555 1_555 1_555 no
C3 C4 C7 90.3(2) 1_555 1_555 1_555 no
C3 C4 C10 121.8(2) 1_555 1_555 1_555 no
C5 C4 C7 89.8(2) 1_555 1_555 1_555 no
C5 C4 C10 125.6(3) 1_555 1_555 1_555 no
C7 C4 C10 128.9(2) 1_555 1_555 1_555 no
C2 C5 C4 90.7(2) 1_555 1_555 1_555 no
C2 C5 C6 90.6(2) 1_555 1_555 1_555 no
C4 C5 C6 89.9(2) 1_555 1_555 1_555 no
C1 C6 C5 89.5(2) 1_555 1_555 1_555 no
C1 C6 C7 90.6(3) 1_555 1_555 1_555 no
C5 C6 C7 90.5(2) 1_555 1_555 1_555 no
C4 C7 C6 89.8(2) 1_555 1_555 1_555 no
C4 C7 C8 89.4(2) 1_555 1_555 1_555 no
C6 C7 C8 89.8(2) 1_555 1_555 1_555 no
C1 C8 C3 89.3(2) 1_555 1_555 1_555 no
C1 C8 C7 90.4(3) 1_555 1_555 1_555 no
C3 C8 C7 90.7(2) 1_555 1_555 1_555 no
O1 C9 O2 121.8(3) 1_555 1_555 1_555 no
O1 C9 C1 124.1(3) 1_555 1_555 1_555 no
O2 C9 C1 114.1(3) 1_555 1_555 1_555 no
O3 C10 N 122.7(2) 1_555 1_555 1_555 no
O3 C10 C4 119.3(2) 1_555 1_555 1_555 no
N C10 C4 118.0(2) 1_555 1_555 1_555 no

loop_
_geom_bond_atom_site_label_1
_geom_bond_atom_site_label_2
_geom_bond_distance
_geom_bond_site_symmetry_1
_geom_bond_site_symmetry_2
_geom_bond_publ_flag
O1 C9 1.183(4) 1_555 1_555 no
O2 C9 1.289(4) 1_555 1_555 no
O3 C10 1.243(3) 1_555 1_555 no
N C10 1.318(3) 1_555 1_555 no
C1 C2 1.555(4) 1_555 1_555 no
C1 C6 1.566(5) 1_555 1_555 no
C1 C8 1.563(4) 1_555 1_555 no
C1 C9 1.481(4) 1_555 1_555 no
C2 C3 1.549(4) 1_555 1_555 no
C2 C5 1.552(5) 1_555 1_555 no
C3 C4 1.561(4) 1_555 1_555 no
C3 C8 1.558(4) 1_555 1_555 no
C4 C5 1.559(4) 1_555 1_555 no
C4 C7 1.565(4) 1_555 1_555 no
C4 C10 1.482(4) 1_555 1_555 no
C5 C6 1.554(4) 1_555 1_555 no
C6 C7 1.551(5) 1_555 1_555 no
C7 C8 1.559(5) 1_555 1_555 no

loop_
_geom_torsion_atom_site_label_1
_geom_torsion_atom_site_label_2
_geom_torsion_atom_site_label_3
_geom_torsion_atom_site_label_4
_geom_torsion
_geom_torsion_site_symmetry_1
_geom_torsion_site_symmetry_2
_geom_torsion_site_symmetry_3
_geom_torsion_site_symmetry_4
_geom_torsion_publ_flag
C6 C1 C2 C3 -89.5(2) 1_555 1_555 1_555 1_555 no
C6 C1 C2 C5 0.0(2) 1_555 1_555 1_555 1_555 no
C8 C1 C2 C3 -0.4(3) 1_555 1_555 1_555 1_555 no
C8 C1 C2 C5 89.2(3) 1_555 1_555 1_555 1_555 no
C9 C1 C2 C3 135.5(3) 1_555 1_555 1_555 1_555 no
C9 C1 C2 C5 -134.9(3) 1_555 1_555 1_555 1_555 no
C2 C1 C6 C5 0.0(2) 1_555 1_555 1_555 1_555 no
C2 C1 C6 C7 90.4(2) 1_555 1_555 1_555 1_555 no
C8 C1 C6 C5 -90.2(2) 1_555 1_555 1_555 1_555 no
C8 C1 C6 C7 0.3(2) 1_555 1_555 1_555 1_555 no
C9 C1 C6 C5 135.6(3) 1_555 1_555 1_555 1_555 no
C9 C1 C6 C7 -133.9(3) 1_555 1_555 1_555 1_555 no
C2 C1 C8 C3 0.4(3) 1_555 1_555 1_555 1_555 no
C2 C1 C8 C7 -90.3(3) 1_555 1_555 1_555 1_555 no
C6 C1 C8 C3 90.4(2) 1_555 1_555 1_555 1_555 no
C6 C1 C8 C7 -0.3(2) 1_555 1_555 1_555 1_555 no
C9 C1 C8 C3 -135.8(3) 1_555 1_555 1_555 1_555 no
C9 C1 C8 C7 133.5(3) 1_555 1_555 1_555 1_555 no
C2 C1 C9 O1 -0.4(6) 1_555 1_555 1_555 1_555 no
C2 C1 C9 O2 -178.8(3) 1_555 1_555 1_555 1_555 no
C6 C1 C9 O1 -120.8(5) 1_555 1_555 1_555 1_555 no
C6 C1 C9 O2 60.8(5) 1_555 1_555 1_555 1_555 no
C8 C1 C9 O1 120.9(5) 1_555 1_555 1_555 1_555 no
C8 C1 C9 O2 -57.5(5) 1_555 1_555 1_555 1_555 no
C1 C2 C3 C4 90.0(2) 1_555 1_555 1_555 1_555 no
C1 C2 C3 C8 0.4(3) 1_555 1_555 1_555 1_555 no
C5 C2 C3 C4 0.0(2) 1_555 1_555 1_555 1_555 no
C5 C2 C3 C8 -89.6(3) 1_555 1_555 1_555 1_555 no
C1 C2 C5 C4 -90.0(2) 1_555 1_555 1_555 1_555 no
C1 C2 C5 C6 0.0(2) 1_555 1_555 1_555 1_555 no
C3 C2 C5 C4 0.0(2) 1_555 1_555 1_555 1_555 no
C3 C2 C5 C6 89.9(2) 1_555 1_555 1_555 1_555 no
C2 C3 C4 C5 0.0(2) 1_555 1_555 1_555 1_555 no
C2 C3 C4 C7 -89.8(2) 1_555 1_555 1_555 1_555 no
C2 C3 C4 C10 132.2(2) 1_555 1_555 1_555 1_555 no
C8 C3 C4 C5 90.5(2) 1_555 1_555 1_555 1_555 no
C8 C3 C4 C7 0.8(2) 1_555 1_555 1_555 1_555 no
C8 C3 C4 C10 -137.2(3) 1_555 1_555 1_555 1_555 no
C2 C3 C8 C1 -0.4(3) 1_555 1_555 1_555 1_555 no
C2 C3 C8 C7 90.0(3) 1_555 1_555 1_555 1_555 no
C4 C3 C8 C1 -91.2(2) 1_555 1_555 1_555 1_555 no
C4 C3 C8 C7 -0.8(2) 1_555 1_555 1_555 1_555 no
C3 C4 C5 C2 0.0(2) 1_555 1_555 1_555 1_555 no
C3 C4 C5 C6 -90.5(2) 1_555 1_555 1_555 1_555 no
C7 C4 C5 C2 90.4(3) 1_555 1_555 1_555 1_555 no
C7 C4 C5 C6 -0.2(3) 1_555 1_555 1_555 1_555 no
C10 C4 C5 C2 -129.3(3) 1_555 1_555 1_555 1_555 no
C10 C4 C5 C6 140.1(3) 1_555 1_555 1_555 1_555 no
C3 C4 C7 C6 89.1(3) 1_555 1_555 1_555 1_555 no
C3 C4 C7 C8 -0.8(2) 1_555 1_555 1_555 1_555 no
C5 C4 C7 C6 0.2(3) 1_555 1_555 1_555 1_555 no
C5 C4 C7 C8 -89.7(3) 1_555 1_555 1_555 1_555 no
C10 C4 C7 C6 -137.9(3) 1_555 1_555 1_555 1_555 no
C10 C4 C7 C8 132.2(3) 1_555 1_555 1_555 1_555 no
C2 C5 C6 C1 0.0(2) 1_555 1_555 1_555 1_555 no
C2 C5 C6 C7 -90.5(3) 1_555 1_555 1_555 1_555 no
C4 C5 C6 C1 90.8(2) 1_555 1_555 1_555 1_555 no
C4 C5 C6 C7 0.2(3) 1_555 1_555 1_555 1_555 no
C1 C6 C7 C4 -89.7(2) 1_555 1_555 1_555 1_555 no
C1 C6 C7 C8 -0.3(2) 1_555 1_555 1_555 1_555 no
C5 C6 C7 C4 -0.2(3) 1_555 1_555 1_555 1_555 no
C5 C6 C7 C8 89.2(2) 1_555 1_555 1_555 1_555 no
C4 C7 C8 C1 90.1(2) 1_555 1_555 1_555 1_555 no
C4 C7 C8 C3 0.8(2) 1_555 1_555 1_555 1_555 no
C6 C7 C8 C1 0.3(2) 1_555 1_555 1_555 1_555 no
C6 C7 C8 C3 -89.1(2) 1_555 1_555 1_555 1_555 no
